data_7240898
loop_
_publ_author_name
'Wei, Xiao-Qin'
'Shao, Dong'
'Xue, Cai-Long'
'Qu, Xingyu'
'Chai, Jie'
'Li, Jianqing'
'Du, Yi-En'
'chen, yongqiang'

_publ_section_title
;
 Field-induced slow magnetic relaxation in two interpenetrated cobalt(II)
 metal-organic framework isomers
;
_journal_name_full CrystEngComm
_journal_paper_doi 10.1039/D0CE00979B
_journal_year 2020
_chemical_formula_sum 'C16 H10 Co N4 O4'
_chemical_formula_weight 381.21
_space_group_crystal_system orthorhombic
_space_group_IT_number 33
_space_group_name_Hall 'P 2c -2n'
_space_group_name_H-M_alt 'P n a 21'
_atom_sites_solution_hydrogens geom
_audit_creation_method SHELXL-2018/3
_audit_update_record
;
2020-07-05 deposited with the CCDC.	2020-07-20 downloaded from the CCDC.
;
_cell_angle_alpha 90
_cell_angle_beta 90
_cell_angle_gamma 90
_cell_formula_units_Z 4
_cell_length_a 14.8116(8)
_cell_length_b 8.7686(4)
_cell_length_c 14.8164(7)
_cell_measurement_reflns_used 7769
_cell_measurement_temperature 296(2)
_cell_measurement_theta_max 36.14
_cell_measurement_theta_min 2.70
_cell_volume 1924.31(16)
_computing_structure_refinement 'SHELXL-2018/3 (Sheldrick, 2018)'
_computing_structure_solution 'SHELXT 2014/5 (Sheldrick, 2014)'
_diffrn_ambient_temperature 296(2)
_diffrn_measured_fraction_theta_full 0.998
_diffrn_measured_fraction_theta_max 0.996
_diffrn_measurement_device_type 'bruker D8 VENTURE PHOTONII'
_diffrn_radiation_type MoK\a
_diffrn_radiation_wavelength 0.71073
_diffrn_reflns_av_R_equivalents 0.0632
_diffrn_reflns_av_unetI/netI 0.0783
_diffrn_reflns_Laue_measured_fraction_full 0.998
_diffrn_reflns_Laue_measured_fraction_max 0.996
_diffrn_reflns_limit_h_max 24
_diffrn_reflns_limit_h_min -20
_diffrn_reflns_limit_k_max 13
_diffrn_reflns_limit_k_min -14
_diffrn_reflns_limit_l_max 24
_diffrn_reflns_limit_l_min -24
_diffrn_reflns_number 32689
_diffrn_reflns_point_group_measured_fraction_full 0.998
_diffrn_reflns_point_group_measured_fraction_max 0.996
_diffrn_reflns_theta_full 25.242
_diffrn_reflns_theta_max 36.591
_diffrn_reflns_theta_min 2.323
_exptl_absorpt_coefficient_mu 0.916
_exptl_crystal_density_diffrn 1.316
_exptl_crystal_description BLOCK
_exptl_crystal_F_000 772
_refine_diff_density_max 0.806
_refine_diff_density_min -0.602
_refine_diff_density_rms 0.080
_refine_ls_abs_structure_details
;
 Twinning involves inversion, so Flack parameter cannot be determined
;
_refine_ls_extinction_method none
_refine_ls_goodness_of_fit_ref 0.845
_refine_ls_hydrogen_treatment constr
_refine_ls_matrix_type full
_refine_ls_number_parameters 229
_refine_ls_number_reflns 9809
_refine_ls_number_restraints 1
_refine_ls_restrained_S_all 0.845
_refine_ls_R_factor_all 0.0829
_refine_ls_R_factor_gt 0.0477
_refine_ls_shift/su_max 0.010
_refine_ls_shift/su_mean 0.000
_refine_ls_structure_factor_coef Fsqd
_refine_ls_weighting_details 'w=1/[\s^2^(Fo^2^)+(0.1000P)^2^] where P=(Fo^2^+2Fc^2^)/3'
_refine_ls_weighting_scheme calc
_refine_ls_wR_factor_gt 0.1149
_refine_ls_wR_factor_ref 0.1428
_reflns_Friedel_coverage 0.942
_reflns_Friedel_fraction_full 0.999
_reflns_Friedel_fraction_max 0.996
_reflns_number_gt 7270
_reflns_number_total 9809
_reflns_threshold_expression 'I > 2\s(I)'
_cod_data_source_file d0ce00979b2.cif
_cod_data_source_block 2
_cod_database_code 7240898
_shelx_shelxl_version_number 2018/3
_shelx_space_group_comment
;
The symmetry employed for this shelxl refinement is uniquely defined
by the following loop, which should always be used as a source of
symmetry information in preference to the above space-group names.
They are only intended as comments.
;

loop_
_space_group_symop_operation_xyz
'x, y, z'
'-x, -y, z+1/2'
'x+1/2, -y+1/2, z'
'-x+1/2, y+1/2, z+1/2'

loop_
_atom_site_label
_atom_site_type_symbol
_atom_site_fract_x
_atom_site_fract_y
_atom_site_fract_z
_atom_site_U_iso_or_equiv
_atom_site_adp_type
_atom_site_occupancy
_atom_site_site_symmetry_order
_atom_site_calc_flag
_atom_site_refinement_flags_posn
_atom_site_refinement_flags_adp
_atom_site_refinement_flags_occupancy
_atom_site_disorder_assembly
_atom_site_disorder_group
Co1 Co 0.49016(3) 0.87516(17) 0.33801(3) 0.01716(10) Uani 1 1 d . . . . .
N1 N 0.5001(3) 0.1836(6) 0.7046(4) 0.0190(10) Uani 1 1 d . . . . .
C1 C 0.6309(3) 1.0515(5) 0.3455(5) 0.0236(9) Uani 1 1 d . . . . .
O1 O 0.54579(19) 1.0801(3) 0.3543(2) 0.0251(8) Uani 1 1 d . . . . .
O2 O 0.5064(2) 0.6720(5) 0.3965(2) 0.0250(7) Uani 1 1 d . . . . .
N2 N 0.7079(2) 1.6061(3) 0.3506(5) 0.0353(13) Uani 1 1 d . . . . .
H2 H 0.657092 1.653467 0.352961 0.042 Uiso 1 1 calc R U . . .
C2 C 0.6946(2) 1.1839(4) 0.3454(4) 0.0203(9) Uani 1 1 d . . . . .
O4 O 0.4896(4) 0.8315(7) 0.5068(5) 0.0369(14) Uani 1 1 d . . . . .
C4 C 0.7202(2) 1.4496(4) 0.3482(4) 0.0218(9) Uani 1 1 d . . . . .
N4 N 0.4935(3) 0.1462(5) 0.5570(3) 0.0300(11) Uani 1 1 d . . . . .
H4 H 0.491120 0.098871 0.506184 0.036 Uiso 1 1 calc R U . . .
C3 C 0.6592(3) 1.3304(4) 0.3471(4) 0.0219(9) Uani 1 1 d . . . . .
H3 H 0.597271 1.347573 0.347547 0.026 Uiso 1 1 calc R U . . .
O3 O 0.6586(4) 0.9181(5) 0.3387(5) 0.0408(14) Uani 1 1 d . . . . .
N3 N 0.8559(5) 1.5703(6) 0.3448(4) 0.0239(11) Uani 1 1 d . . . . .
C8 C 0.7908(3) 1.6700(4) 0.3485(6) 0.0341(15) Uani 1 1 d . . . . .
H8 H 0.800399 1.774833 0.349576 0.041 Uiso 1 1 calc R U . . .
C7 C 0.7876(3) 1.1602(4) 0.3438(5) 0.0268(10) Uani 1 1 d . . . . .
H7 H 0.809597 1.060864 0.344439 0.032 Uiso 1 1 calc R U . . .
C6 C 0.8482(2) 1.2800(4) 0.3414(6) 0.0254(9) Uani 1 1 d . . . . .
H6 H 0.910053 1.262874 0.337294 0.031 Uiso 1 1 calc R U . . .
C5 C 0.8131(2) 1.4280(4) 0.3454(4) 0.0187(8) Uani 1 1 d . . . . .
C9 C 0.4978(3) 0.6991(6) 0.4801(3) 0.0208(10) Uani 1 1 d . . . . .
C10 C 0.4985(3) 0.5680(6) 0.5429(3) 0.0222(10) Uani 1 1 d . . . . .
C11 C 0.5037(4) 0.5919(6) 0.6375(3) 0.0256(12) Uani 1 1 d . . . . .
H11 H 0.506230 0.690910 0.659777 0.031 Uiso 1 1 calc R U . . .
C12 C 0.5049(4) 0.4709(5) 0.6968(4) 0.0271(11) Uani 1 1 d . . . . .
H12 H 0.509204 0.487246 0.758675 0.032 Uiso 1 1 calc R U . . .
C13 C 0.4997(3) 0.3242(6) 0.6621(3) 0.0197(10) Uani 1 1 d . . . . .
C14 C 0.4951(3) 0.3011(5) 0.5689(3) 0.0209(9) Uani 1 1 d . . . . .
C15 C 0.4930(4) 0.4218(6) 0.5078(3) 0.0226(10) Uani 1 1 d . . . . .
H15 H 0.488048 0.404990 0.446000 0.027 Uiso 1 1 calc R U . . .
C16 C 0.4964(4) 0.0822(6) 0.6389(4) 0.0299(13) Uani 1 1 d . . . . .
H16 H 0.495945 -0.022558 0.648522 0.036 Uiso 1 1 calc R U . . .

loop_
_atom_site_aniso_label
_atom_site_aniso_U_11
_atom_site_aniso_U_22
_atom_site_aniso_U_33
_atom_site_aniso_U_23
_atom_site_aniso_U_13
_atom_site_aniso_U_12
Co1 0.01858(19) 0.01078(13) 0.0221(2) -0.0010(4) -0.0007(4) 0.0011(3)
N1 0.029(3) 0.0107(18) 0.017(2) -0.0005(14) -0.0018(13) -0.0001(11)
C1 0.0222(16) 0.0190(14) 0.030(3) 0.0006(19) 0.003(2) -0.0010(11)
O1 0.0168(11) 0.0200(11) 0.038(2) -0.0036(12) -0.0008(12) -0.0018(9)
O2 0.035(2) 0.0217(15) 0.0179(13) 0.0035(12) 0.0012(12) 0.0034(11)
N2 0.0198(13) 0.0152(13) 0.071(4) -0.006(2) 0.001(2) 0.0039(10)
C2 0.0163(14) 0.0155(13) 0.029(3) 0.0013(19) 0.0036(19) -0.0010(11)
O4 0.068(4) 0.0158(19) 0.027(3) 0.0018(17) -0.007(2) -0.0020(18)
C4 0.0194(14) 0.0169(15) 0.029(3) -0.0008(16) 0.0015(17) 0.0026(11)
N4 0.059(3) 0.0135(14) 0.0174(15) -0.0036(12) -0.0038(17) 0.0019(14)
C3 0.0178(15) 0.0166(14) 0.031(3) 0.0002(18) 0.0013(19) 0.0028(11)
O3 0.025(2) 0.0134(14) 0.084(4) 0.002(3) 0.002(3) 0.0036(12)
N3 0.023(2) 0.0155(17) 0.033(3) 0.0006(19) 0.001(2) -0.0014(13)
C8 0.0237(17) 0.0150(15) 0.063(5) -0.001(3) 0.001(3) 0.0026(12)
C7 0.0233(16) 0.0123(14) 0.045(3) 0.000(2) -0.001(3) 0.0023(10)
C6 0.0147(13) 0.0167(14) 0.045(3) 0.000(3) -0.003(3) -0.0010(11)
C5 0.0183(14) 0.0126(12) 0.025(2) 0.0009(17) 0.0024(19) 0.0013(10)
C9 0.031(3) 0.0142(17) 0.0178(17) 0.0005(13) -0.0029(18) 0.0004(12)
C10 0.032(3) 0.0150(17) 0.0200(18) 0.0000(15) 0.0009(16) 0.0011(12)
C11 0.048(4) 0.0133(18) 0.0150(17) -0.0019(15) -0.0039(19) -0.0020(14)
C12 0.049(4) 0.0135(18) 0.0184(16) -0.0054(15) 0.0008(19) -0.0007(14)
C13 0.027(3) 0.018(2) 0.0141(16) -0.0015(14) -0.0006(16) -0.0004(13)
C14 0.032(3) 0.0116(16) 0.0188(16) -0.0022(13) -0.0001(16) 0.0005(12)
C15 0.036(3) 0.020(2) 0.0121(17) -0.0012(14) 0.0018(18) 0.0026(16)
C16 0.053(4) 0.0127(19) 0.024(2) 0.0018(16) -0.001(2) 0.0000(15)

loop_
_atom_type_symbol
_atom_type_description
_atom_type_scat_dispersion_real
_atom_type_scat_dispersion_imag
_atom_type_scat_source
C C 0.0033 0.0016 'International Tables Vol C Tables 4.2.6.8 and 6.1.1.4'
H H 0.0000 0.0000 'International Tables Vol C Tables 4.2.6.8 and 6.1.1.4'
Co Co 0.3494 0.9721 'International Tables Vol C Tables 4.2.6.8 and 6.1.1.4'
O O 0.0106 0.0060 'International Tables Vol C Tables 4.2.6.8 and 6.1.1.4'
N N 0.0061 0.0033 'International Tables Vol C Tables 4.2.6.8 and 6.1.1.4'

loop_
_geom_angle_atom_site_label_1
_geom_angle_atom_site_label_2
_geom_angle_atom_site_label_3
_geom_angle
_geom_angle_site_symmetry_1
_geom_angle_site_symmetry_3
_geom_angle_publ_flag
O1 Co1 O2 134.70(13) . . ?
O1 Co1 N3 100.66(19) . 3_475 ?
O2 Co1 N3 107.70(19) . 3_475 ?
O1 Co1 N1 108.32(17) . 2_664 ?
O2 Co1 N1 100.73(19) . 2_664 ?
N3 Co1 N1 100.1(2) 3_475 2_664 ?
C16 N1 C13 105.3(6) . . ?
C16 N1 Co1 123.1(5) . 2_665 ?
C13 N1 Co1 131.5(4) . 2_665 ?
O3 C1 O1 120.9(5) . . ?
O3 C1 C2 121.5(4) . . ?
O1 C1 C2 117.6(3) . . ?
C1 O1 Co1 102.5(2) . . ?
C9 O2 Co1 104.2(3) . . ?
C8 N2 C4 106.9(3) . . ?
C8 N2 H2 126.5 . . ?
C4 N2 H2 126.5 . . ?
C3 C2 C7 120.7(3) . . ?
C3 C2 C1 118.8(3) . . ?
C7 C2 C1 120.5(3) . . ?
C3 C4 N2 131.6(3) . . ?
C3 C4 C5 122.9(3) . . ?
N2 C4 C5 105.5(3) . . ?
C16 N4 C14 107.3(4) . . ?
C16 N4 H4 126.3 . . ?
C14 N4 H4 126.3 . . ?
C4 C3 C2 117.0(3) . . ?
C4 C3 H3 121.5 . . ?
C2 C3 H3 121.5 . . ?
C8 N3 C5 105.2(6) . . ?
C8 N3 Co1 124.4(5) . 3_575 ?
C5 N3 Co1 130.4(4) . 3_575 ?
N3 C8 N2 113.3(5) . . ?
N3 C8 H8 123.4 . . ?
N2 C8 H8 123.4 . . ?
C6 C7 C2 122.0(3) . . ?
C6 C7 H7 119.0 . . ?
C2 C7 H7 119.0 . . ?
C7 C6 C5 117.6(3) . . ?
C7 C6 H6 121.2 . . ?
C5 C6 H6 121.2 . . ?
C4 C5 C6 119.7(3) . . ?
C4 C5 N3 109.1(4) . . ?
C6 C5 N3 131.2(4) . . ?
O4 C9 O2 120.0(6) . . ?
O4 C9 C10 122.0(5) . . ?
O2 C9 C10 118.0(4) . . ?
C15 C10 C11 120.7(4) . . ?
C15 C10 C9 118.8(4) . . ?
C11 C10 C9 120.5(4) . . ?
C12 C11 C10 121.1(4) . . ?
C12 C11 H11 119.4 . . ?
C10 C11 H11 119.4 . . ?
C11 C12 C13 118.5(5) . . ?
C11 C12 H12 120.8 . . ?
C13 C12 H12 120.8 . . ?
N1 C13 C12 131.1(5) . . ?
N1 C13 C14 108.7(4) . . ?
C12 C13 C14 120.2(4) . . ?
N4 C14 C15 132.0(5) . . ?
N4 C14 C13 105.8(4) . . ?
C15 C14 C13 122.2(4) . . ?
C10 C15 C14 117.2(4) . . ?
C10 C15 H15 121.4 . . ?
C14 C15 H15 121.4 . . ?
N1 C16 N4 112.9(5) . . ?
N1 C16 H16 123.6 . . ?
N4 C16 H16 123.6 . . ?

loop_
_geom_bond_atom_site_label_1
_geom_bond_atom_site_label_2
_geom_bond_distance
_geom_bond_site_symmetry_2
_geom_bond_publ_flag
Co1 O1 1.992(3) . ?
Co1 O2 1.996(4) . ?
Co1 N3 2.048(8) 3_475 ?
Co1 N1 2.048(7) 2_664 ?
N1 C16 1.319(8) . ?
N1 C13 1.384(8) . ?
C1 O3 1.244(6) . ?
C1 O1 1.292(5) . ?
C1 C2 1.496(5) . ?
O2 C9 1.267(6) . ?
N2 C8 1.350(5) . ?
N2 C4 1.384(5) . ?
N2 H2 0.8600 . ?
C2 C3 1.387(5) . ?
C2 C7 1.394(5) . ?
O4 C9 1.233(7) . ?
C4 C3 1.381(5) . ?
C4 C5 1.391(5) . ?
N4 C16 1.338(7) . ?
N4 C14 1.369(6) . ?
N4 H4 0.8600 . ?
C3 H3 0.9300 . ?
N3 C8 1.304(7) . ?
N3 C5 1.400(7) . ?
C8 H8 0.9300 . ?
C7 C6 1.382(5) . ?
C7 H7 0.9300 . ?
C6 C5 1.399(5) . ?
C6 H6 0.9300 . ?
C9 C10 1.479(7) . ?
C10 C15 1.386(8) . ?
C10 C11 1.418(7) . ?
C11 C12 1.378(7) . ?
C11 H11 0.9300 . ?
C12 C13 1.388(6) . ?
C12 H12 0.9300 . ?
C13 C14 1.398(6) . ?
C14 C15 1.393(7) . ?
C15 H15 0.9300 . ?
C16 H16 0.9300 . ?
